data_2013006
loop_
_publ_author_name
'Kravtsov, Victor Ch.'
'Fonari, Marina S.'
'Zaworotko, Michael J.'
'Lipkowski, Janusz'

_publ_section_title
;
 A new polymorph of
 <i>cis</i>--<i>transoid</i>--<i>cis</i>-dicyclohexano-18-crown-6
;
_journal_issue 11
_journal_name_full 'Acta Crystallographica Section C'
_journal_page_first o683
_journal_page_last o684
_journal_paper_doi 10.1107/S0108270102018206
_journal_volume 58
_journal_year 2002
_chemical_formula_moiety 'C20 H36 O6'
_chemical_formula_sum 'C20 H36 O6'
_chemical_formula_weight 372.49
_chemical_name_common 'cis-transoid-cis dicyclohexano-18-crown-6'
_chemical_name_systematic
;
cis-transoid-cis 2,5,8,15,18,21-hexaoxatricyclo[20.4.0.0^9,14^]hexacosane
;
_space_group_IT_number 56
_symmetry_cell_setting orthorhombic
_symmetry_space_group_name_Hall '-P 2ab 2ac'
_symmetry_space_group_name_H-M 'P c c n'
_atom_sites_solution_hydrogens difmap
_atom_sites_solution_primary direct
_atom_sites_solution_secondary difmap
_audit_creation_method SHELXL97
_cell_angle_alpha 90
_cell_angle_beta 90
_cell_angle_gamma 90
_cell_formula_units_Z 4
_cell_length_a 9.7563(3)
_cell_length_b 28.5733(10)
_cell_length_c 7.2263(2)
_cell_measurement_reflns_used 2312
_cell_measurement_temperature 293(2)
_cell_measurement_theta_max 27.88
_cell_measurement_theta_min 1.02
_cell_volume 2014.47(11)
_computing_cell_refinement 'DENZO-SMN (Otwinowski & Minor, 1997)'
_computing_data_collection 'COLLECT (Nonius, 1998)'
_computing_data_reduction 'MAXUS (Mackay et al., 1999)'
_computing_molecular_graphics 'ORTEPIII (Farrugia, 1997)'
_computing_publication_material SHELXL97
_computing_structure_refinement 'SHELXL97 (Sheldrick, 1997)'
_computing_structure_solution 'SHELXS97 (Sheldrick, 1997)'
_diffrn_ambient_temperature 293(2)
_diffrn_measured_fraction_theta_full 0.967
_diffrn_measured_fraction_theta_max 0.967
_diffrn_measurement_device_type 'Nonius CCD area-detector'
_diffrn_measurement_method '\f and \w'
_diffrn_radiation_monochromator graphite
_diffrn_radiation_source 'fine-focus sealed tube'
_diffrn_radiation_type MoK\a
_diffrn_radiation_wavelength 0.71073
_diffrn_reflns_av_R_equivalents 0.054
_diffrn_reflns_av_sigmaI/netI 0.080
_diffrn_reflns_limit_h_max 12
_diffrn_reflns_limit_h_min 0
_diffrn_reflns_limit_k_max 37
_diffrn_reflns_limit_k_min -37
_diffrn_reflns_limit_l_max 9
_diffrn_reflns_limit_l_min 0
_diffrn_reflns_number 4105
_diffrn_reflns_theta_full 27.87
_diffrn_reflns_theta_max 27.87
_diffrn_reflns_theta_min 2.85
_exptl_absorpt_coefficient_mu 0.089
_exptl_absorpt_correction_type none
_exptl_crystal_colour colourless
_exptl_crystal_density_diffrn 1.228
_exptl_crystal_density_meas ?
_exptl_crystal_density_method 'not measured'
_exptl_crystal_description prism
_exptl_crystal_F_000 816
_exptl_crystal_size_max 0.4
_exptl_crystal_size_mid 0.4
_exptl_crystal_size_min 0.2
_refine_diff_density_max 0.12
_refine_diff_density_min -0.14
_refine_ls_extinction_method none
_refine_ls_goodness_of_fit_ref 0.895
_refine_ls_hydrogen_treatment refall
_refine_ls_matrix_type full
_refine_ls_number_parameters 190
_refine_ls_number_reflns 2320
_refine_ls_number_restraints 0
_refine_ls_restrained_S_all 0.895
_refine_ls_R_factor_all 0.133
_refine_ls_R_factor_gt 0.046
_refine_ls_shift/su_max 0.001
_refine_ls_shift/su_mean 0.000
_refine_ls_structure_factor_coef Fsqd
_refine_ls_weighting_details 'calc w = 1/[\s^2^(Fo^2^)+(0.0485P)^2^] where P=(Fo^2^+2Fc^2^)/3'
_refine_ls_weighting_scheme calc
_refine_ls_wR_factor_gt 0.087
_refine_ls_wR_factor_ref 0.102
_reflns_number_gt 1092
_reflns_number_total 2320
_reflns_threshold_expression I>2\s(I)
_cod_data_source_file av1116.cif
_cod_data_source_block I
_cod_depositor_comments
;
The following automatic conversions were performed:

'_exptl_crystal_density_meas' value 'not measured' was changed to '?'
- the value is perceived as not measured.

Automatic conversion script
Id: cif_fix_values 3008 2015-01-20 13:52:24Z robertas 
;
_cod_database_code 2013006
_cod_database_fobs_code 2013006

loop_
_symmetry_equiv_pos_as_xyz
'x, y, z'
'-x+1/2, -y+1/2, z'
'-x, y+1/2, -z+1/2'
'x+1/2, -y, -z+1/2'
'-x, -y, -z'
'x-1/2, y-1/2, -z'
'x, -y-1/2, z-1/2'
'-x-1/2, y, z-1/2'

loop_
_atom_site_label
_atom_site_fract_x
_atom_site_fract_y
_atom_site_fract_z
_atom_site_U_iso_or_equiv
_atom_site_adp_type
_atom_site_calc_flag
_atom_site_refinement_flags
_atom_site_occupancy
_atom_site_disorder_assembly
_atom_site_disorder_group
_atom_site_type_symbol
O1 0.39681(10) 0.38825(4) 0.38634(13) 0.0495(3) Uani d . 1 . . O
C2 0.44086(19) 0.39999(6) 0.2044(2) 0.0514(5) Uani d . 1 . . C
H2A 0.4198(14) 0.3741(6) 0.118(2) 0.061(5) Uiso d . 1 . . H
H2B 0.5446(17) 0.4048(5) 0.2007(19) 0.057(5) Uiso d . 1 . . H
C3 0.37030(19) 0.44401(6) 0.1469(2) 0.0518(5) Uani d . 1 . . C
H3A 0.3845(14) 0.4497(5) 0.009(2) 0.062(5) Uiso d . 1 . . H
H3B 0.2699(17) 0.4423(5) 0.1764(18) 0.060(5) Uiso d . 1 . . H
O4 0.42889(11) 0.48151(4) 0.24767(14) 0.0588(4) Uani d . 1 . . O
C5 0.36632(19) 0.52529(6) 0.2192(3) 0.0492(4) Uani d . 1 . . C
H5A 0.2655(19) 0.5216(5) 0.2457(19) 0.065(5) Uiso d . 1 . . H
H5B 0.3794(14) 0.5356(5) 0.088(2) 0.060(5) Uiso d . 1 . . H
C6 0.4323(2) 0.55821(6) 0.3543(2) 0.0530(5) Uani d . 1 . . C
H6A 0.3972(15) 0.5526(6) 0.481(3) 0.076(6) Uiso d . 1 . . H
H6B 0.5333(19) 0.5516(7) 0.350(2) 0.081(6) Uiso d . 1 . . H
O7 0.40330(11) 0.60515(4) 0.30056(14) 0.0533(4) Uani d . 1 . . O
C8 0.60506(16) 0.36158(6) 0.5521(2) 0.0474(4) Uani d . 1 . . C
H8 0.6654(13) 0.3746(5) 0.457(2) 0.045(4) Uiso d . 1 . . H
C9 0.46582(15) 0.34924(6) 0.4672(2) 0.0464(4) Uani d . 1 . . C
H9 0.4840(12) 0.3254(5) 0.3659(18) 0.035(4) Uiso d . 1 . . H
C10 0.37042(18) 0.32814(7) 0.6098(3) 0.0546(5) Uani d . 1 . . C
H10A 0.2828(18) 0.3201(5) 0.548(2) 0.068(5) Uiso d . 1 . . H
H10B 0.3533(15) 0.3522(6) 0.701(2) 0.060(5) Uiso d . 1 . . H
C11 0.43332(19) 0.28501(7) 0.6992(3) 0.0602(5) Uani d . 1 . . C
H11A 0.3721(16) 0.2712(6) 0.794(2) 0.068(5) Uiso d . 1 . . H
H11B 0.4422(16) 0.2605(6) 0.604(2) 0.068(5) Uiso d . 1 . . H
C12 0.5735(2) 0.29566(7) 0.7799(3) 0.0592(5) Uani d . 1 . . C
H12A 0.6172(16) 0.2659(7) 0.829(2) 0.070(5) Uiso d . 1 . . H
H12B 0.5648(16) 0.3175(6) 0.888(2) 0.065(5) Uiso d . 1 . . H
C13 0.66721(18) 0.31779(7) 0.6357(3) 0.0549(5) Uani d . 1 . . C
H13A 0.7620(19) 0.3260(5) 0.686(2) 0.066(5) Uiso d . 1 . . H
H13B 0.6803(14) 0.2947(5) 0.5333(19) 0.056(5) Uiso d . 1 . . H

loop_
_atom_site_aniso_label
_atom_site_aniso_U_11
_atom_site_aniso_U_22
_atom_site_aniso_U_33
_atom_site_aniso_U_12
_atom_site_aniso_U_13
_atom_site_aniso_U_23
O1 0.0525(6) 0.0503(7) 0.0455(7) 0.0048(6) -0.0005(5) -0.0008(5)
C2 0.0623(13) 0.0466(12) 0.0453(10) -0.0009(10) -0.0002(9) -0.0061(9)
C3 0.0607(11) 0.0484(12) 0.0462(11) -0.0067(10) -0.0104(8) -0.0062(9)
O4 0.0685(8) 0.0420(8) 0.0659(8) 0.0003(6) -0.0263(6) -0.0072(6)
C5 0.0539(11) 0.0407(11) 0.0529(11) -0.0017(9) -0.0076(8) 0.0013(8)
C6 0.0617(12) 0.0443(11) 0.0528(11) 0.0008(10) -0.0067(9) -0.0013(9)
O7 0.0703(8) 0.0406(7) 0.0489(7) 0.0014(6) -0.0045(5) -0.0030(5)
C8 0.0470(10) 0.0483(11) 0.0468(9) -0.0020(9) 0.0035(8) -0.0061(9)
C9 0.0502(10) 0.0405(10) 0.0485(10) 0.0019(8) 0.0008(8) -0.0030(8)
C10 0.0479(10) 0.0560(13) 0.0598(12) -0.0039(9) -0.0008(9) 0.0028(10)
C11 0.0619(12) 0.0545(13) 0.0642(12) -0.0065(10) 0.0039(10) 0.0068(11)
C12 0.0635(12) 0.0503(12) 0.0637(12) 0.0065(10) -0.0041(10) 0.0064(10)
C13 0.0491(11) 0.0512(12) 0.0646(12) 0.0044(9) -0.0031(10) -0.0039(9)

loop_
_atom_type_symbol
_atom_type_description
_atom_type_scat_dispersion_real
_atom_type_scat_dispersion_imag
_atom_type_scat_source
C C 0.0033 0.0016 'International Tables Vol C Tables 4.2.6.8 and 6.1.1.4'
H H 0.0000 0.0000 'International Tables Vol C Tables 4.2.6.8 and 6.1.1.4'
O O 0.0106 0.0060 'International Tables Vol C Tables 4.2.6.8 and 6.1.1.4'

loop_
_geom_angle_atom_site_label_1
_geom_angle_atom_site_label_2
_geom_angle_atom_site_label_3
_geom_angle_site_symmetry_1
_geom_angle_site_symmetry_3
_geom_angle
_geom_angle_publ_flag
C2 O1 C9 . . 114.82(12) no
O1 C2 C3 . . 108.46(14) no
O1 C2 H2A . . 110.2(9) no
C3 C2 H2A . . 110.9(9) no
O1 C2 H2B . . 110.8(8) no
C3 C2 H2B . . 109.7(9) no
H2A C2 H2B . . 106.8(12) no
O4 C3 C2 . . 107.94(14) no
O4 C3 H3A . . 109.1(8) no
C2 C3 H3A . . 110.1(8) no
O4 C3 H3B . . 108.8(9) no
C2 C3 H3B . . 110.4(9) no
H3A C3 H3B . . 110.4(11) no
C5 O4 C3 . . 114.98(12) no
O4 C5 C6 . . 106.04(13) no
O4 C5 H5A . . 107.7(9) no
C6 C5 H5A . . 111.1(9) no
O4 C5 H5B . . 110.1(9) no
C6 C5 H5B . . 112.2(9) no
H5A C5 H5B . . 109.6(11) no
O7 C6 C5 . . 109.14(14) no
O7 C6 H6A . . 109.6(10) no
C5 C6 H6A . . 110.6(10) no
O7 C6 H6B . . 111.3(11) no
C5 C6 H6B . . 106.5(10) no
H6A C6 H6B . . 109.7(14) no
C6 O7 C8 . 5_666 115.74(12) no
O7 C8 C13 5_666 . 105.95(13) no
O7 C8 C9 5_666 . 113.62(12) no
C13 C8 C9 . . 108.93(14) no
O7 C8 H8 5_666 . 107.8(8) no
C13 C8 H8 . . 110.7(8) no
C9 C8 H8 . . 109.8(8) no
O1 C9 C10 . . 107.45(13) no
O1 C9 C8 . . 113.74(13) no
C10 C9 C8 . . 111.36(14) no
O1 C9 H9 . . 108.2(7) no
C10 C9 H9 . . 109.3(8) no
C8 C9 H9 . . 106.8(7) no
C9 C10 C11 . . 111.33(15) no
C9 C10 H10A . . 108.4(9) no
C11 C10 H10A . . 110.6(9) no
C9 C10 H10B . . 106.6(10) no
C11 C10 H10B . . 111.0(10) no
H10A C10 H10B . . 108.7(12) no
C12 C11 C10 . . 111.38(16) no
C12 C11 H11A . . 110.8(9) no
C10 C11 H11A . . 111.9(10) no
C12 C11 H11B . . 109.3(9) no
C10 C11 H11B . . 108.5(9) no
H11A C11 H11B . . 104.7(14) no
C11 C12 C13 . . 111.15(15) no
C11 C12 H12A . . 110.1(9) no
C13 C12 H12A . . 109.5(9) no
C11 C12 H12B . . 110.3(9) no
C13 C12 H12B . . 108.9(10) no
H12A C12 H12B . . 106.8(13) no
C8 C13 C12 . . 112.04(15) no
C8 C13 H13A . . 108.3(9) no
C12 C13 H13A . . 113.3(8) no
C8 C13 H13B . . 107.5(8) no
C12 C13 H13B . . 108.0(8) no
H13A C13 H13B . . 107.4(12) no

loop_
_geom_bond_atom_site_label_1
_geom_bond_atom_site_label_2
_geom_bond_site_symmetry_2
_geom_bond_distance
_geom_bond_publ_flag
O1 C2 . 1.4233(18) no
O1 C9 . 1.4273(17) no
C2 C3 . 1.493(2) no
C2 H2A . 0.990(17) no
C2 H2B . 1.022(16) no
C3 O4 . 1.4162(19) no
C3 H3A . 1.018(15) no
C3 H3B . 1.004(16) no
O4 C5 . 1.407(2) no
C5 C6 . 1.501(2) no
C5 H5A . 1.008(18) no
C5 H5B . 0.999(15) no
C6 O7 . 1.425(2) no
C6 H6A . 0.992(17) no
C6 H6B . 1.003(18) no
O7 C8 5_666 1.4297(18) no
C8 O7 5_666 1.4297(18) no
C8 C13 . 1.516(2) no
C8 C9 . 1.532(2) no
C8 H8 . 0.979(14) no
C9 C10 . 1.514(2) no
C9 H9 . 1.016(13) no
C10 C11 . 1.520(3) no
C10 H10A . 0.991(17) no
C10 H10B . 0.967(16) no
C11 C12 . 1.518(3) no
C11 H11A . 0.992(16) no
C11 H11B . 0.985(18) no
C12 C13 . 1.524(3) no
C12 H12A . 1.014(18) no
C12 H12B . 1.001(16) no
C13 H13A . 1.021(18) no
C13 H13B . 1.000(15) no

loop_
_geom_torsion_atom_site_label_1
_geom_torsion_atom_site_label_2
_geom_torsion_atom_site_label_3
_geom_torsion_atom_site_label_4
_geom_torsion_site_symmetry_2
_geom_torsion_site_symmetry_3
_geom_torsion_site_symmetry_4
_geom_torsion
_geom_torsion_publ_flag
C8 C9 O1 C2 . . . 81.62(17) yes
C9 O1 C2 C3 . . . -174.24(13) yes
O1 C2 C3 O4 . . . 72.42(18) yes
C2 C3 O4 C5 . . . -175.48(14) yes
C3 O4 C5 C6 . . . 173.39(14) yes
O4 C5 C6 O7 . . . 163.91(14) yes
C5 C6 O7 C8 . . 5_666 149.65(14) yes
C6 O7 C8 C9 . 5_666 5_666 72.90(18) yes
O7 C8 C9 O1 5_666 5_666 5_666 -61.32(17) yes
